data_7202896
loop_
_publ_author_name
'Gu, Xiaojun'
'Xue, Dongfeng'

_publ_section_title
;
 Self-assembly of 3-D 4d?4f coordination frameworks based on 1-D
 inorganic heterometallic chains and linear organic linkers
;
_journal_issue 6
_journal_name_full CrystEngComm
_journal_page_first 471
_journal_paper_doi 10.1039/b704544a
_journal_volume 9
_journal_year 2007
_chemical_formula_sum 'C18 H12 Ag Eu N3 O7.5'
_chemical_formula_weight 650.14
_chemical_name_systematic
;
?
;
_space_group_IT_number 61
_symmetry_cell_setting orthorhombic
_symmetry_space_group_name_Hall '-P 2ac 2ab'
_symmetry_space_group_name_H-M 'P b c a'
_atom_sites_solution_hydrogens geom
_atom_sites_solution_primary direct
_atom_sites_solution_secondary difmap
_audit_creation_method SHELXL-97
_cell_angle_alpha 90.00
_cell_angle_beta 90.00
_cell_angle_gamma 90.00
_cell_formula_units_Z 8
_cell_length_a 19.954(2)
_cell_length_b 8.8187(9)
_cell_length_c 22.344(2)
_cell_measurement_temperature 293(2)
_cell_volume 3931.8(7)
_computing_structure_refinement 'SHELXL-97 (Sheldrick, 1997)'
_computing_structure_solution 'SHELXS-97 (Sheldrick, 1990)'
_diffrn_ambient_temperature 293(2)
_diffrn_measured_fraction_theta_full 0.933
_diffrn_measured_fraction_theta_max 0.933
_diffrn_radiation_monochromator graphite
_diffrn_radiation_source 'fine-focus sealed tube'
_diffrn_radiation_type MoK\a
_diffrn_radiation_wavelength 0.71073
_diffrn_reflns_av_R_equivalents 0.0289
_diffrn_reflns_av_sigmaI/netI 0.0240
_diffrn_reflns_limit_h_max 27
_diffrn_reflns_limit_h_min -25
_diffrn_reflns_limit_k_max 8
_diffrn_reflns_limit_k_min -12
_diffrn_reflns_limit_l_max 29
_diffrn_reflns_limit_l_min -29
_diffrn_reflns_number 23107
_diffrn_reflns_theta_full 29.15
_diffrn_reflns_theta_max 29.15
_diffrn_reflns_theta_min 1.82
_exptl_absorpt_coefficient_mu 4.207
_exptl_absorpt_correction_type empirical
_exptl_crystal_colour colorless
_exptl_crystal_density_diffrn 2.197
_exptl_crystal_density_method 'not measured'
_exptl_crystal_description block
_exptl_crystal_F_000 2488
_exptl_crystal_size_max 0.48
_exptl_crystal_size_mid 0.43
_exptl_crystal_size_min 0.24
_refine_diff_density_max 0.926
_refine_diff_density_min -1.032
_refine_diff_density_rms 0.111
_refine_ls_extinction_method none
_refine_ls_goodness_of_fit_ref 1.018
_refine_ls_hydrogen_treatment mixed
_refine_ls_matrix_type full
_refine_ls_number_parameters 280
_refine_ls_number_reflns 4944
_refine_ls_number_restraints 0
_refine_ls_restrained_S_all 1.018
_refine_ls_R_factor_all 0.0303
_refine_ls_R_factor_gt 0.0231
_refine_ls_shift/su_max 0.001
_refine_ls_shift/su_mean 0.000
_refine_ls_structure_factor_coef Fsqd
_refine_ls_weighting_details 'calc w=1/[\s^2^(Fo^2^)+(0.0291P)^2^+3.3561P] where P=(Fo^2^+2Fc^2^)/3'
_refine_ls_weighting_scheme calc
_refine_ls_wR_factor_gt 0.0553
_refine_ls_wR_factor_ref 0.0584
_reflns_number_gt 4210
_reflns_number_total 4944
_reflns_threshold_expression >2sigma(I)
_cod_data_source_file b704544a.txt
_cod_data_source_block 4
_cod_original_cell_volume 3931.9(7)
_cod_original_sg_symbol_H-M Pbca
_cod_original_formula_sum 'C18 H12 Ag Eu N3 O7.50'
_cod_database_code 7202896

loop_
_symmetry_equiv_pos_as_xyz
'x, y, z'
'-x+1/2, -y, z+1/2'
'-x, y+1/2, -z+1/2'
'x+1/2, -y+1/2, -z'
'-x, -y, -z'
'x-1/2, y, -z-1/2'
'x, -y-1/2, z-1/2'
'-x-1/2, y-1/2, z'

loop_
_atom_site_label
_atom_site_type_symbol
_atom_site_fract_x
_atom_site_fract_y
_atom_site_fract_z
_atom_site_U_iso_or_equiv
_atom_site_adp_type
_atom_site_occupancy
_atom_site_symmetry_multiplicity
_atom_site_calc_flag
_atom_site_refinement_flags
_atom_site_disorder_assembly
_atom_site_disorder_group
Eu1 Eu 0.232968(7) 0.154133(16) 0.449677(6) 0.01852(5) Uani 1 1 d . . .
Ag1 Ag 0.128059(14) 0.41935(3) 0.331135(12) 0.03668(8) Uani 1 1 d . . .
O6 O 0.22950(10) -0.0944(2) 0.40182(9) 0.0234(4) Uani 1 1 d . . .
O1 O 0.26206(14) 0.2810(3) 0.54411(10) 0.0424(6) Uani 1 1 d . . .
O5 O 0.31567(11) 0.1940(2) 0.37067(10) 0.0317(5) Uani 1 1 d . . .
N3 N 0.08837(15) 0.1487(3) 0.29306(13) 0.0335(6) Uani 1 1 d . . .
O7 O 0.16319(12) 0.1666(2) 0.36768(10) 0.0307(5) Uani 1 1 d . . .
O2 O 0.18003(12) -0.0140(3) 0.51695(10) 0.0379(6) Uani 1 1 d . . .
N2 N 0.03567(13) 0.4778(3) 0.38564(11) 0.0290(6) Uani 1 1 d . . .
O3 O 0.13948(11) 0.2974(3) 0.48188(11) 0.0397(6) Uani 1 1 d . . .
C7 C -0.00765(17) 0.3682(4) 0.40062(15) 0.0329(7) Uani 1 1 d . . .
H7A H -0.0001 0.2707 0.3863 0.039 Uiso 1 1 calc R . .
O4 O 0.32978(11) 0.0392(3) 0.48757(11) 0.0400(6) Uani 1 1 d . . .
N1 N 0.16719(16) 0.4818(3) 0.23828(12) 0.0377(7) Uani 1 1 d . . .
C17 C 0.13209(14) 0.0788(3) 0.33074(13) 0.0228(6) Uani 1 1 d . . .
C11 C 0.02343(16) 0.6174(4) 0.40656(14) 0.0305(7) Uani 1 1 d . . .
H11A H 0.0529 0.6951 0.3965 0.037 Uiso 1 1 calc R . .
C8 C -0.06316(17) 0.3933(4) 0.43632(15) 0.0333(7) Uani 1 1 d . . .
H8A H -0.0921 0.3141 0.4456 0.040 Uiso 1 1 calc R . .
C1 C 0.1330(2) 0.4224(5) 0.19373(17) 0.0488(10) Uani 1 1 d . . .
H1A H 0.0994 0.3529 0.2027 0.059 Uiso 1 1 calc R . .
C14 C 0.0567(2) -0.0917(4) 0.25168(17) 0.0422(9) Uani 1 1 d . . .
H14A H 0.0301 -0.1462 0.2251 0.051 Uiso 1 1 calc R . .
C5 C 0.2145(2) 0.5819(5) 0.22450(16) 0.0451(9) Uani 1 1 d . . .
H5A H 0.2398 0.6239 0.2552 0.054 Uiso 1 1 calc R . .
C13 C 0.05310(19) 0.0641(4) 0.25511(16) 0.0412(9) Uani 1 1 d . . .
H13A H 0.0240 0.1135 0.2291 0.049 Uiso 1 1 calc R . .
O1W O 0.0486(4) -0.0023(9) 0.4566(3) 0.076(2) Uani 0.50 1 d P . .
C9 C -0.07502(14) 0.5377(4) 0.45804(13) 0.0252(6) Uani 1 1 d . . .
C12 C -0.13305(14) 0.5701(4) 0.49961(14) 0.0289(7) Uani 1 1 d . . .
C10 C -0.03116(16) 0.6513(4) 0.44251(14) 0.0294(7) Uani 1 1 d . . .
H10A H -0.0380 0.7499 0.4560 0.035 Uiso 1 1 calc R . .
C2 C 0.1442(2) 0.4577(5) 0.13408(16) 0.0492(10) Uani 1 1 d . . .
H2A H 0.1196 0.4107 0.1040 0.059 Uiso 1 1 calc R . .
C3 C 0.19239(17) 0.5633(4) 0.12009(14) 0.0297(7) Uani 1 1 d . . .
C4 C 0.2277(2) 0.6261(5) 0.16605(16) 0.0440(9) Uani 1 1 d . . .
H4A H 0.2605 0.6985 0.1583 0.053 Uiso 1 1 calc R . .
C6 C 0.20503(18) 0.6029(4) 0.05519(13) 0.0308(7) Uani 1 1 d . . .
C15 C 0.10145(17) -0.1634(4) 0.28937(15) 0.0319(7) Uani 1 1 d . . .
H15A H 0.1057 -0.2684 0.2880 0.038 Uiso 1 1 calc R . .
C16 C 0.14015(14) -0.0807(3) 0.32927(13) 0.0222(6) Uani 1 1 d . . .
C18 C 0.18694(14) -0.1634(3) 0.36901(12) 0.0199(5) Uani 1 1 d . . .

loop_
_atom_site_aniso_label
_atom_site_aniso_U_11
_atom_site_aniso_U_22
_atom_site_aniso_U_33
_atom_site_aniso_U_23
_atom_site_aniso_U_13
_atom_site_aniso_U_12
Eu1 0.02102(8) 0.01731(8) 0.01722(8) -0.00126(5) -0.00006(5) -0.00172(5)
Ag1 0.04926(16) 0.02712(14) 0.03366(14) 0.00498(10) 0.01997(11) 0.00765(12)
O6 0.0281(10) 0.0173(10) 0.0247(11) -0.0026(8) -0.0078(8) 0.0007(8)
O1 0.0634(18) 0.0336(14) 0.0302(13) -0.0093(11) -0.0155(12) -0.0019(13)
O5 0.0374(12) 0.0170(10) 0.0407(13) 0.0024(9) 0.0158(10) 0.0018(9)
N3 0.0408(16) 0.0232(14) 0.0364(15) 0.0021(12) -0.0128(13) 0.0036(12)
O7 0.0418(13) 0.0191(11) 0.0312(12) -0.0028(9) -0.0140(10) 0.0014(10)
O2 0.0491(14) 0.0391(14) 0.0255(12) 0.0062(10) 0.0070(10) -0.0100(12)
N2 0.0274(13) 0.0323(15) 0.0273(13) -0.0014(11) 0.0051(11) 0.0018(12)
O3 0.0320(12) 0.0420(15) 0.0452(15) -0.0134(12) 0.0088(11) 0.0063(11)
C7 0.0359(17) 0.0274(17) 0.0354(18) -0.0089(14) 0.0069(14) 0.0004(14)
O4 0.0308(12) 0.0456(15) 0.0436(14) 0.0005(12) -0.0147(11) 0.0017(11)
N1 0.0540(18) 0.0348(16) 0.0243(14) 0.0020(12) 0.0082(13) -0.0031(14)
C17 0.0245(14) 0.0218(14) 0.0220(14) 0.0012(11) -0.0042(11) 0.0013(12)
C11 0.0277(15) 0.0314(17) 0.0325(17) 0.0025(13) 0.0058(13) -0.0034(14)
C8 0.0301(16) 0.0323(18) 0.0376(18) -0.0041(14) 0.0097(14) -0.0069(15)
C1 0.062(2) 0.050(2) 0.034(2) 0.0025(17) 0.0110(18) -0.025(2)
C14 0.053(2) 0.0292(18) 0.044(2) -0.0026(15) -0.0267(17) -0.0037(17)
C5 0.054(2) 0.054(3) 0.0278(18) 0.0004(16) 0.0023(16) -0.019(2)
C13 0.052(2) 0.0312(19) 0.041(2) 0.0019(15) -0.0265(17) 0.0042(17)
O1W 0.066(4) 0.075(5) 0.088(5) -0.013(4) 0.016(4) -0.025(4)
C9 0.0190(13) 0.0310(16) 0.0255(15) -0.0019(12) 0.0030(11) 0.0024(12)
C12 0.0204(14) 0.0397(19) 0.0266(16) 0.0001(13) 0.0009(12) 0.0050(14)
C10 0.0293(15) 0.0268(16) 0.0320(17) -0.0029(13) 0.0036(13) 0.0038(13)
C2 0.065(3) 0.054(2) 0.0286(18) -0.0028(17) 0.0059(17) -0.026(2)
C3 0.0393(17) 0.0258(16) 0.0241(15) 0.0014(12) 0.0112(13) 0.0020(14)
C4 0.050(2) 0.052(2) 0.0302(19) 0.0021(16) 0.0052(16) -0.0193(18)
C6 0.0407(18) 0.0297(17) 0.0219(15) 0.0039(12) 0.0098(13) 0.0129(15)
C15 0.0408(18) 0.0192(15) 0.0357(17) -0.0008(13) -0.0139(15) -0.0008(14)
C16 0.0252(14) 0.0210(14) 0.0205(14) -0.0010(11) -0.0035(11) -0.0005(12)
C18 0.0239(13) 0.0176(13) 0.0182(13) -0.0004(10) -0.0012(11) 0.0003(11)

loop_
_atom_type_symbol
_atom_type_description
_atom_type_scat_dispersion_real
_atom_type_scat_dispersion_imag
_atom_type_scat_source
C C 0.0033 0.0016 'International Tables Vol C Tables 4.2.6.8 and 6.1.1.4'
H H 0.0000 0.0000 'International Tables Vol C Tables 4.2.6.8 and 6.1.1.4'
N N 0.0061 0.0033 'International Tables Vol C Tables 4.2.6.8 and 6.1.1.4'
O O 0.0106 0.0060 'International Tables Vol C Tables 4.2.6.8 and 6.1.1.4'
Ag Ag -0.8971 1.1015 'International Tables Vol C Tables 4.2.6.8 and 6.1.1.4'
Eu Eu -0.1578 3.6682 'International Tables Vol C Tables 4.2.6.8 and 6.1.1.4'

loop_
_geom_angle_atom_site_label_1
_geom_angle_atom_site_label_2
_geom_angle_atom_site_label_3
_geom_angle
_geom_angle_site_symmetry_1
_geom_angle_site_symmetry_3
_geom_angle_publ_flag
O7 Eu1 O4 143.84(8) . . ?
O7 Eu1 O2 105.42(8) . . ?
O4 Eu1 O2 82.35(9) . . ?
O7 Eu1 O3 74.91(8) . . ?
O4 Eu1 O3 140.57(9) . . ?
O2 Eu1 O3 77.81(9) . . ?
O7 Eu1 O6 71.17(7) . . ?
O4 Eu1 O6 78.05(8) . . ?
O2 Eu1 O6 72.66(8) . . ?
O3 Eu1 O6 126.22(8) . . ?
O7 Eu1 O5 80.02(9) . . ?
O4 Eu1 O5 76.47(8) . . ?
O2 Eu1 O5 148.54(8) . . ?
O3 Eu1 O5 132.53(8) . . ?
O6 Eu1 O5 80.31(7) . . ?
O7 Eu1 O1 143.48(8) . . ?
O4 Eu1 O1 72.04(9) . . ?
O2 Eu1 O1 81.09(9) . . ?
O3 Eu1 O1 71.46(9) . . ?
O6 Eu1 O1 142.37(8) . . ?
O5 Eu1 O1 113.29(9) . . ?
O7 Eu1 O6 78.71(7) . 8_665 ?
O4 Eu1 O6 106.46(8) . 8_665 ?
O2 Eu1 O6 159.40(8) . 8_665 ?
O3 Eu1 O6 84.01(8) . 8_665 ?
O6 Eu1 O6 126.89(8) . 8_665 ?
O5 Eu1 O6 51.60(6) . 8_665 ?
O1 Eu1 O6 84.01(8) . 8_665 ?
O7 Eu1 C18 79.17(8) . 8_665 ?
O4 Eu1 C18 90.59(8) . 8_665 ?
O2 Eu1 C18 172.67(8) . 8_665 ?
O3 Eu1 C18 109.13(9) . 8_665 ?
O6 Eu1 C18 104.00(7) . 8_665 ?
O5 Eu1 C18 25.50(7) . 8_665 ?
O1 Eu1 C18 98.68(9) . 8_665 ?
O6 Eu1 C18 26.13(7) 8_665 8_665 ?
O7 Eu1 Eu1 98.01(5) . 8_655 ?
O4 Eu1 Eu1 56.37(6) . 8_655 ?
O2 Eu1 Eu1 56.45(6) . 8_655 ?
O3 Eu1 Eu1 130.39(6) . 8_655 ?
O6 Eu1 Eu1 27.92(5) . 8_655 ?
O5 Eu1 Eu1 92.26(5) . 8_655 ?
O1 Eu1 Eu1 114.46(7) . 8_655 ?
O6 Eu1 Eu1 143.84(4) 8_665 8_655 ?
C18 Eu1 Eu1 117.71(5) 8_665 8_655 ?
O7 Eu1 Eu1 92.57(5) . 8_665 ?
O4 Eu1 Eu1 107.59(6) . 8_665 ?
O2 Eu1 Eu1 133.55(6) . 8_665 ?
O3 Eu1 Eu1 65.94(6) . 8_665 ?
O6 Eu1 Eu1 153.15(5) . 8_665 ?
O5 Eu1 Eu1 75.80(5) . 8_665 ?
O1 Eu1 Eu1 60.92(7) . 8_665 ?
O6 Eu1 Eu1 26.36(4) 8_665 8_665 ?
C18 Eu1 Eu1 50.72(5) 8_665 8_665 ?
Eu1 Eu1 Eu1 162.474(7) 8_655 8_665 ?
N2 Ag1 N1 135.29(11) . . ?
N2 Ag1 O7 104.93(9) . . ?
N1 Ag1 O7 114.82(10) . . ?
C18 O6 Eu1 134.33(18) . . ?
C18 O6 Eu1 91.24(16) . 8_655 ?
Eu1 O6 Eu1 125.72(8) . 8_655 ?
C6 O1 Eu1 132.2(2) 2_565 . ?
C18 O5 Eu1 97.88(18) 8_665 . ?
C13 N3 C17 118.7(3) . . ?
C17 O7 Eu1 140.40(19) . . ?
C17 O7 Ag1 101.13(17) . . ?
Eu1 O7 Ag1 118.46(8) . . ?
C6 O2 Eu1 130.1(2) 7_566 . ?
C7 N2 C11 117.3(3) . . ?
C7 N2 Ag1 119.7(2) . . ?
C11 N2 Ag1 123.0(2) . . ?
C12 O3 Eu1 133.1(2) 5_566 . ?
N2 C7 C8 123.1(3) . . ?
C12 O4 Eu1 155.1(2) 4_556 . ?
C1 N1 C5 117.3(3) . . ?
C1 N1 Ag1 114.4(2) . . ?
C5 N1 Ag1 127.8(2) . . ?
O7 C17 N3 115.6(3) . . ?
O7 C17 C16 123.8(3) . . ?
N3 C17 C16 120.6(3) . . ?
N2 C11 C10 123.0(3) . . ?
C7 C8 C9 119.1(3) . . ?
N1 C1 C2 123.6(3) . . ?
C13 C14 C15 117.2(3) . . ?
N1 C5 C4 122.6(4) . . ?
N3 C13 C14 124.5(3) . . ?
C10 C9 C8 118.3(3) . . ?
C10 C9 C12 120.3(3) . . ?
C8 C9 C12 121.4(3) . . ?
O3 C12 O4 125.9(3) 5_566 4_456 ?
O3 C12 C9 117.4(3) 5_566 . ?
O4 C12 C9 116.7(3) 4_456 . ?
C9 C10 C11 119.3(3) . . ?
C3 C2 C1 119.0(4) . . ?
C4 C3 C2 117.7(3) . . ?
C4 C3 C6 122.8(3) . . ?
C2 C3 C6 119.4(3) . . ?
C3 C4 C5 119.8(3) . . ?
O1 C6 O2 125.9(3) 2_564 7_565 ?
O1 C6 C3 118.0(3) 2_564 . ?
O2 C6 C3 116.1(3) 7_565 . ?
C14 C15 C16 120.7(3) . . ?
C15 C16 C17 118.3(3) . . ?
C15 C16 C18 118.5(3) . . ?
C17 C16 C18 123.2(3) . . ?
O5 C18 O6 119.1(3) 8_655 . ?
O5 C18 C16 118.9(3) 8_655 . ?
O6 C18 C16 122.0(2) . . ?
O5 C18 Eu1 56.61(15) 8_655 8_655 ?
O6 C18 Eu1 62.63(14) . 8_655 ?
C16 C18 Eu1 174.1(2) . 8_655 ?

loop_
_geom_bond_atom_site_label_1
_geom_bond_atom_site_label_2
_geom_bond_distance
_geom_bond_site_symmetry_2
_geom_bond_publ_flag
Eu1 O7 2.304(2) . ?
Eu1 O4 2.340(2) . ?
Eu1 O2 2.361(2) . ?
Eu1 O3 2.365(2) . ?
Eu1 O6 2.440(2) . ?
Eu1 O5 2.442(2) . ?
Eu1 O1 2.458(2) . ?
Eu1 O6 2.573(2) 8_665 ?
Eu1 C18 2.897(3) 8_665 ?
Eu1 Eu1 4.4614(4) 8_655 ?
Eu1 Eu1 4.4614(4) 8_665 ?
Ag1 N2 2.269(3) . ?
Ag1 N1 2.284(3) . ?
Ag1 O7 2.475(2) . ?
O6 C18 1.276(3) . ?
O6 Eu1 2.573(2) 8_655 ?
O1 C6 1.241(5) 2_565 ?
O5 C18 1.259(3) 8_665 ?
N3 C13 1.331(4) . ?
N3 C17 1.360(4) . ?
O7 C17 1.291(3) . ?
O2 C6 1.262(4) 7_566 ?
N2 C7 1.339(4) . ?
N2 C11 1.339(4) . ?
O3 C12 1.246(4) 5_566 ?
C7 C8 1.383(4) . ?
O4 C12 1.250(4) 4_556 ?
N1 C1 1.316(5) . ?
N1 C5 1.329(5) . ?
C17 C16 1.416(4) . ?
C11 C10 1.386(4) . ?
C8 C9 1.383(5) . ?
C1 C2 1.387(5) . ?
C14 C13 1.378(5) . ?
C14 C15 1.381(5) . ?
C5 C4 1.388(5) . ?
C9 C10 1.375(5) . ?
C9 C12 1.512(4) . ?
C12 O3 1.246(4) 5_566 ?
C12 O4 1.250(4) 4_456 ?
C2 C3 1.374(5) . ?
C3 C4 1.363(5) . ?
C3 C6 1.513(4) . ?
C6 O1 1.241(5) 2_564 ?
C6 O2 1.262(4) 7_565 ?
C15 C16 1.387(4) . ?
C16 C18 1.481(4) . ?
C18 O5 1.259(3) 8_655 ?
C18 Eu1 2.897(3) 8_655 ?
